data_7227964
loop_
_publ_author_name
'Campillo-Alvarado, Gonzalo'
'Staudt, Colton'
'Bak, Melissa'
'MacGillivray, Len R.'

_publ_section_title
;
 Generation of cocrystals of Tavaborole (AN2690): opportunities for
 boron-containing APIs
;
_journal_name_full CrystEngComm
_journal_paper_doi 10.1039/C7CE00314E
_journal_year 2017
_chemical_formula_moiety '2(C7 H6 B F O2), C10 H8 N2'
_chemical_formula_sum 'C24 H20 B2 F2 N2 O4'
_chemical_formula_weight 460.04
_chemical_name_common 2(AN2690)(bpy)
_chemical_name_systematic '5-fluoro-1,3-dihydro-1-hydroxy-2,1-benzoxaborole, 4,4'-bipyridine'
_space_group_crystal_system monoclinic
_space_group_IT_number 14
_space_group_name_Hall '-P 2ybc'
_space_group_name_H-M_alt 'P 1 21/c 1'
_symmetry_space_group_name_Hall '-P 2ybc'
_symmetry_space_group_name_H-M 'P 1 21/c 1'
_atom_sites_solution_hydrogens geom
_atom_sites_solution_primary dual
_audit_creation_date 2017-02-08
_audit_creation_method
;
Olex2 1.2
(compiled 2016.09.09 svn.r3337 for OlexSys, GUI svn.r5227)
;
_audit_update_record
;
2017-02-08 deposited with the CCDC.
2017-04-03 downloaded from the CCDC.
;
_cell_angle_alpha 90
_cell_angle_beta 118.366(5)
_cell_angle_gamma 90
_cell_formula_units_Z 2
_cell_length_a 14.5378(15)
_cell_length_b 6.0517(6)
_cell_length_c 14.4276(14)
_cell_measurement_reflns_used 3888
_cell_measurement_temperature 298(2)
_cell_measurement_theta_max 25.35
_cell_measurement_theta_min 1.00
_cell_volume 1116.9(2)
_computing_cell_refinement 'HKL Scalepack (Otwinowski & Minor, 1997)'
_computing_data_collection 'Collect (Nonius BV, 1997-2000)'
_computing_molecular_graphics 'Olex2 (Dolomanov et al., 2009)'
_computing_publication_material 'Olex2 (Dolomanov et al., 2009)'
_computing_structure_refinement 'ShelXL (Sheldrick, 2015)'
_computing_structure_solution 'ShelXT (Sheldrick, 2015)'
_diffrn_ambient_temperature 298.15
_diffrn_measured_fraction_theta_full 0.995
_diffrn_measured_fraction_theta_max 0.995
_diffrn_measurement_device_type 'Nonius KappaCCD'
_diffrn_measurement_method 'CCD phi and omega scans'
_diffrn_radiation_type MoK\a
_diffrn_radiation_wavelength 0.71073
_diffrn_reflns_av_R_equivalents 0.0279
_diffrn_reflns_av_unetI/netI 0.0245
_diffrn_reflns_Laue_measured_fraction_full 0.995
_diffrn_reflns_Laue_measured_fraction_max 0.995
_diffrn_reflns_limit_h_max 17
_diffrn_reflns_limit_h_min -17
_diffrn_reflns_limit_k_max 7
_diffrn_reflns_limit_k_min -7
_diffrn_reflns_limit_l_max 17
_diffrn_reflns_limit_l_min -17
_diffrn_reflns_number 6425
_diffrn_reflns_point_group_measured_fraction_full 0.995
_diffrn_reflns_point_group_measured_fraction_max 0.995
_diffrn_reflns_theta_full 25.375
_diffrn_reflns_theta_max 25.375
_diffrn_reflns_theta_min 3.185
_exptl_absorpt_coefficient_mu 0.103
_exptl_absorpt_correction_T_max 0.9834
_exptl_absorpt_correction_T_min 0.8831
_exptl_absorpt_correction_type multi-scan
_exptl_absorpt_process_details 'HKL Scalepack (Otwinowski & Minor, 1997)'
_exptl_crystal_colour colourless
_exptl_crystal_colour_primary colourless
_exptl_crystal_density_diffrn 1.368
_exptl_crystal_description prism
_exptl_crystal_F_000 476
_exptl_crystal_recrystallization_method
'Slow evaporation of a methanol solution containing 1 equivalent of 4,4'-bpy and 2 equivalents of AN2690'
_exptl_crystal_size_max 0.26
_exptl_crystal_size_mid 0.24
_exptl_crystal_size_min 0.18
_refine_diff_density_max 0.113
_refine_diff_density_min -0.136
_refine_diff_density_rms 0.027
_refine_ls_extinction_method none
_refine_ls_goodness_of_fit_ref 1.088
_refine_ls_hydrogen_treatment constr
_refine_ls_matrix_type full
_refine_ls_number_parameters 155
_refine_ls_number_reflns 2036
_refine_ls_number_restraints 0
_refine_ls_restrained_S_all 1.088
_refine_ls_R_factor_all 0.0595
_refine_ls_R_factor_gt 0.0413
_refine_ls_shift/su_max 0.000
_refine_ls_shift/su_mean 0.000
_refine_ls_structure_factor_coef Fsqd
_refine_ls_weighting_details 'w=1/[\s^2^(Fo^2^)+(0.0530P)^2^+0.1450P] where P=(Fo^2^+2Fc^2^)/3'
_refine_ls_weighting_scheme calc
_refine_ls_wR_factor_gt 0.1033
_refine_ls_wR_factor_ref 0.1153
_reflns_Friedel_coverage 0.000
_reflns_number_gt 1515
_reflns_number_total 2036
_reflns_threshold_expression 'I > 2\s(I)'
_cod_data_source_file c7ce00314e2.cif
_cod_data_source_block mcg16171a
_cod_database_code 7227964
_shelx_space_group_comment
;
The symmetry employed for this shelxl refinement is uniquely defined
by the following loop, which should always be used as a source of
symmetry information in preference to the above space-group names.
They are only intended as comments.
;
_shelx_estimated_absorpt_t_max 0.982
_shelx_estimated_absorpt_t_min 0.974
_olex2_refinement_description
;
1. Fixed Uiso
 At 1.2 times of:
  All C(H) groups, All C(H,H) groups
 At 1.5 times of:
  All O(H) groups
2.a Secondary CH2 refined with riding coordinates:
 C7(H7A,H7B)
2.b Aromatic/amide H refined with riding coordinates:
 C6(H6), C3(H3), C5(H5), C9(H9), C8(H8), C11(H11), C12(H12)
2.c Idealised tetrahedral OH refined as rotating group:
 O2(H2)
;
_shelx_shelxl_version_number 2014/7
_olex2_submission_special_instructions 'No special instructions were received'

loop_
_space_group_symop_operation_xyz
'x, y, z'
'-x, y+1/2, -z+1/2'
'-x, -y, -z'
'x, -y-1/2, z-1/2'

loop_
_atom_site_label
_atom_site_type_symbol
_atom_site_fract_x
_atom_site_fract_y
_atom_site_fract_z
_atom_site_U_iso_or_equiv
_atom_site_adp_type
_atom_site_occupancy
_atom_site_site_symmetry_order
_atom_site_calc_flag
_atom_site_refinement_flags_posn
O1 O 0.76481(9) 0.40033(19) 0.46440(9) 0.0748(4) Uani 1 1 d .
O2 O 0.69401(10) 0.0647(2) 0.49076(10) 0.0832(4) Uani 1 1 d .
H2 H 0.6761 0.0529 0.4278 0.125 Uiso 1 1 calc GR
F1 F 0.97316(9) 0.7150(2) 0.90665(8) 0.1093(5) Uani 1 1 d .
N1 N 0.62617(11) -0.0025(3) 0.28017(12) 0.0784(4) Uani 1 1 d .
C1 C 0.80724(11) 0.3378(2) 0.64304(12) 0.0585(4) Uani 1 1 d .
C2 C 0.85135(11) 0.5379(2) 0.63730(12) 0.0591(4) Uani 1 1 d .
C7 C 0.82868(15) 0.5812(3) 0.52594(13) 0.0747(5) Uani 1 1 d .
H7A H 0.7919 0.7202 0.5010 0.090 Uiso 1 1 calc R
H7B H 0.8931 0.5876 0.5214 0.090 Uiso 1 1 calc R
C10 C 0.52655(11) -0.0006(3) 0.05841(14) 0.0664(4) Uani 1 1 d .
C6 C 0.82178(13) 0.2665(3) 0.74075(13) 0.0691(4) Uani 1 1 d .
H6 H 0.7934 0.1325 0.7462 0.083 Uiso 1 1 calc R
C3 C 0.90786(12) 0.6677(3) 0.72547(13) 0.0680(4) Uani 1 1 d .
H3 H 0.9370 0.8017 0.7213 0.082 Uiso 1 1 calc R
C5 C 0.87776(13) 0.3925(3) 0.82925(14) 0.0758(5) Uani 1 1 d .
H5 H 0.8878 0.3455 0.8948 0.091 Uiso 1 1 calc R
C9 C 0.58887(14) -0.1753(3) 0.11753(15) 0.0785(5) Uani 1 1 d .
H9 H 0.5990 -0.2965 0.0838 0.094 Uiso 1 1 calc R
C4 C 0.91857(13) 0.5895(3) 0.81860(13) 0.0734(5) Uani 1 1 d .
C8 C 0.63532(14) -0.1698(3) 0.22506(15) 0.0821(5) Uani 1 1 d .
H8 H 0.6758 -0.2903 0.2621 0.099 Uiso 1 1 calc R
C11 C 0.51838(14) 0.1743(3) 0.11604(15) 0.0815(5) Uani 1 1 d .
H11 H 0.4783 0.2972 0.0814 0.098 Uiso 1 1 calc R
C12 C 0.56916(15) 0.1669(3) 0.22396(16) 0.0841(5) Uani 1 1 d .
H12 H 0.5632 0.2887 0.2601 0.101 Uiso 1 1 calc R
B1 B 0.75002(14) 0.2512(3) 0.52844(15) 0.0644(5) Uani 1 1 d .

loop_
_atom_site_aniso_label
_atom_site_aniso_U_11
_atom_site_aniso_U_22
_atom_site_aniso_U_33
_atom_site_aniso_U_23
_atom_site_aniso_U_13
_atom_site_aniso_U_12
O1 0.0868(8) 0.0671(7) 0.0645(7) -0.0013(6) 0.0311(6) 0.0043(6)
O2 0.0856(8) 0.0698(8) 0.0841(8) -0.0124(6) 0.0322(7) -0.0103(6)
F1 0.1159(9) 0.1331(11) 0.0821(7) -0.0400(7) 0.0495(7) -0.0330(8)
N1 0.0653(9) 0.0741(10) 0.0906(11) -0.0146(8) 0.0329(8) -0.0082(7)
C1 0.0544(8) 0.0552(8) 0.0701(10) 0.0027(7) 0.0329(7) 0.0047(7)
C2 0.0593(9) 0.0548(8) 0.0690(10) 0.0003(7) 0.0352(8) 0.0039(7)
C7 0.0936(12) 0.0599(10) 0.0732(11) 0.0053(8) 0.0417(9) 0.0016(9)
C10 0.0514(9) 0.0605(9) 0.0877(10) -0.0127(8) 0.0332(8) -0.0076(7)
C6 0.0683(10) 0.0691(10) 0.0786(11) 0.0066(9) 0.0421(9) -0.0020(8)
C3 0.0708(10) 0.0629(9) 0.0784(11) -0.0085(8) 0.0420(9) -0.0076(8)
C5 0.0736(11) 0.0961(13) 0.0665(10) 0.0030(10) 0.0406(9) -0.0005(10)
C9 0.0752(11) 0.0608(10) 0.0925(13) -0.0155(9) 0.0340(10) 0.0002(9)
C4 0.0677(10) 0.0887(12) 0.0671(10) -0.0193(9) 0.0348(9) -0.0081(9)
C8 0.0765(12) 0.0673(11) 0.0906(14) -0.0108(10) 0.0300(10) 0.0012(9)
C11 0.0776(12) 0.0702(11) 0.0909(13) -0.0096(10) 0.0353(10) 0.0126(9)
C12 0.0787(12) 0.0766(12) 0.0942(14) -0.0192(11) 0.0386(11) 0.0033(10)
B1 0.0611(10) 0.0569(10) 0.0731(11) -0.0001(9) 0.0301(9) 0.0076(8)

loop_
_atom_type_symbol
_atom_type_description
_atom_type_scat_dispersion_real
_atom_type_scat_dispersion_imag
_atom_type_scat_source
C C 0.0033 0.0016 'International Tables Vol C Tables 4.2.6.8 and 6.1.1.4'
H H 0.0000 0.0000 'International Tables Vol C Tables 4.2.6.8 and 6.1.1.4'
B B 0.0013 0.0007 'International Tables Vol C Tables 4.2.6.8 and 6.1.1.4'
F F 0.0171 0.0103 'International Tables Vol C Tables 4.2.6.8 and 6.1.1.4'
N N 0.0061 0.0033 'International Tables Vol C Tables 4.2.6.8 and 6.1.1.4'
O O 0.0106 0.0060 'International Tables Vol C Tables 4.2.6.8 and 6.1.1.4'

loop_
_geom_angle_atom_site_label_1
_geom_angle_atom_site_label_2
_geom_angle_atom_site_label_3
_geom_angle
_geom_angle_site_symmetry_3
B1 O1 C7 110.18(13) .
B1 O2 H2 109.5 .
C12 N1 C8 115.67(17) .
C2 C1 C6 118.56(15) .
C2 C1 B1 105.09(13) .
C6 C1 B1 136.34(15) .
C1 C2 C7 110.03(14) .
C3 C2 C1 121.89(15) .
C3 C2 C7 128.08(14) .
O1 C7 C2 106.09(13) .
O1 C7 H7A 110.5 .
O1 C7 H7B 110.5 .
C2 C7 H7A 110.5 .
C2 C7 H7B 110.5 .
H7A C7 H7B 108.7 .
C9 C10 C10 122.47(19) 3_655
C11 C10 C10 122.1(2) 3_655
C11 C10 C9 115.44(17) .
C1 C6 H6 119.8 .
C5 C6 C1 120.49(16) .
C5 C6 H6 119.8 .
C2 C3 H3 121.7 .
C4 C3 C2 116.68(16) .
C4 C3 H3 121.7 .
C6 C5 H5 120.8 .
C4 C5 C6 118.36(16) .
C4 C5 H5 120.8 .
C10 C9 H9 119.9 .
C8 C9 C10 120.30(16) .
C8 C9 H9 119.9 .
F1 C4 C5 118.07(16) .
C3 C4 F1 117.92(17) .
C3 C4 C5 124.01(16) .
N1 C8 C9 124.09(18) .
N1 C8 H8 118.0 .
C9 C8 H8 118.0 .
C10 C11 H11 119.9 .
C12 C11 C10 120.20(18) .
C12 C11 H11 119.9 .
N1 C12 C11 124.26(17) .
N1 C12 H12 117.9 .
C11 C12 H12 117.9 .
O1 B1 C1 108.56(14) .
O2 B1 O1 122.33(16) .
O2 B1 C1 129.11(16) .

loop_
_geom_bond_atom_site_label_1
_geom_bond_atom_site_label_2
_geom_bond_distance
_geom_bond_site_symmetry_2
O1 C7 1.437(2) .
O1 B1 1.380(2) .
O2 H2 0.8200 .
O2 B1 1.346(2) .
F1 C4 1.3647(19) .
N1 C8 1.332(2) .
N1 C12 1.326(2) .
C1 C2 1.391(2) .
C1 C6 1.391(2) .
C1 B1 1.547(2) .
C2 C7 1.502(2) .
C2 C3 1.385(2) .
C7 H7A 0.9700 .
C7 H7B 0.9700 .
C10 C10 1.483(4) 3_655
C10 C9 1.390(2) .
C10 C11 1.386(2) .
C6 H6 0.9300 .
C6 C5 1.374(2) .
C3 H3 0.9300 .
C3 C4 1.362(2) .
C5 H5 0.9300 .
C5 C4 1.372(3) .
C9 H9 0.9300 .
C9 C8 1.367(2) .
C8 H8 0.9300 .
C11 H11 0.9300 .
C11 C12 1.371(3) .
C12 H12 0.9300 .

loop_
_geom_hbond_atom_site_label_D
_geom_hbond_atom_site_label_H
_geom_hbond_atom_site_label_A
_geom_hbond_distance_DH
_geom_hbond_distance_HA
_geom_hbond_distance_DA
_geom_hbond_angle_DHA
_geom_hbond_site_symmetry_A
O2 H2 N1 0.82 1.93 2.7427(19) 173.9 .
C7 H7A O2 0.97 2.49 3.422(2) 161.4 1_565
C5 H5 F1 0.93 2.63 3.434(2) 144.8 3_767

loop_
_geom_torsion_atom_site_label_1
_geom_torsion_atom_site_label_2
_geom_torsion_atom_site_label_3
_geom_torsion_atom_site_label_4
_geom_torsion
_geom_torsion_site_symmetry_1
C1 C2 C7 O1 2.33(18) .
C1 C2 C3 C4 0.2(2) .
C1 C6 C5 C4 0.1(3) .
C2 C1 C6 C5 0.6(2) .
C2 C1 B1 O1 0.74(17) .
C2 C1 B1 O2 -179.38(16) .
C2 C3 C4 F1 -179.47(14) .
C2 C3 C4 C5 0.5(3) .
C7 O1 B1 O2 -179.16(15) .
C7 O1 B1 C1 0.72(18) .
C7 C2 C3 C4 -179.05(15) .
C10 C10 C9 C8 -179.32(19) 3_655
C10 C10 C11 C12 -179.69(18) 3_655
C10 C9 C8 N1 -0.7(3) .
C10 C11 C12 N1 -1.4(3) .
C6 C1 C2 C7 178.66(14) .
C6 C1 C2 C3 -0.7(2) .
C6 C1 B1 O1 -179.91(16) .
C6 C1 B1 O2 0.0(3) .
C6 C5 C4 F1 179.31(15) .
C6 C5 C4 C3 -0.6(3) .
C3 C2 C7 O1 -178.32(14) .
C9 C10 C11 C12 -0.5(3) .
C8 N1 C12 C11 2.2(3) .
C11 C10 C9 C8 1.5(2) .
C12 N1 C8 C9 -1.1(3) .
B1 O1 C7 C2 -1.81(18) .
B1 C1 C2 C7 -1.85(16) .
B1 C1 C2 C3 178.75(14) .
B1 C1 C6 C5 -178.70(16) .
